data_1576032
loop_
_publ_author_name
'Ort&#xed;n-Rubio, Borja'
'Yang, Yunhui'
'Borrego-Marin, Emilio'
'Rostoll-Berenguer, Jaume'
'Vila, Carlos'
'Juanhuix, Judith'
'Imaz, Inhar'
'Navarro, Jorge A. R.'
'Maspoch, Daniel'

_publ_section_title
;
 Linker desymmetrisation unlocks new topologies, defective clusters, and
 catalytic activity in zirconium- and rare-earth metal-organic frameworks.
;
_journal_issue 45
_journal_name_full 'Chemical science'
_journal_page_first 21600
_journal_page_last 21613
_journal_paper_doi 10.1039/d5sc05365j
_journal_volume 16
_journal_year 2025
_chemical_formula_sum 'C24 O9 Zr1.5'
_chemical_formula_weight 569.07
_space_group_crystal_system orthorhombic
_space_group_IT_number 65
_space_group_name_Hall '-C 2 2'
_space_group_name_H-M_alt 'C m m m'
_audit_creation_method SHELXL-2019/3
_audit_update_record
;
2025-07-16 deposited with the CCDC.	2025-10-08 downloaded from the CCDC.
;
_cell_angle_alpha 90
_cell_angle_beta 90
_cell_angle_gamma 90
_cell_formula_units_Z 8
_cell_length_a 22.2811(8)
_cell_length_b 33.7528(9)
_cell_length_c 24.5977(4)
_cell_measurement_reflns_used 115035
_cell_measurement_temperature 100(2)
_cell_measurement_theta_max 32.934
_cell_measurement_theta_min 1.596
_cell_volume 18498.7(9)
_computing_structure_refinement 'SHELXL-2019/2 (Sheldrick, 2019)'
_diffrn_ambient_temperature 100(2)
_diffrn_measured_fraction_theta_full 0.955
_diffrn_measured_fraction_theta_max 0.867
_diffrn_measurement_device_type 'Pilatus DECTRIS 6M'
_diffrn_radiation_type synchrotron
_diffrn_radiation_wavelength 0.82653
_diffrn_reflns_av_R_equivalents 0.0845
_diffrn_reflns_av_unetI/netI 0.0453
_diffrn_reflns_Laue_measured_fraction_full 0.955
_diffrn_reflns_Laue_measured_fraction_max 0.867
_diffrn_reflns_limit_h_max 27
_diffrn_reflns_limit_h_min 0
_diffrn_reflns_limit_k_max 37
_diffrn_reflns_limit_k_min 0
_diffrn_reflns_limit_l_max 30
_diffrn_reflns_limit_l_min 0
_diffrn_reflns_number 115035
_diffrn_reflns_point_group_measured_fraction_full 0.955
_diffrn_reflns_point_group_measured_fraction_max 0.867
_diffrn_reflns_theta_full 29.730
_diffrn_reflns_theta_max 32.934
_diffrn_reflns_theta_min 1.596
_diffrn_source symchrotron
_exptl_absorpt_coefficient_mu 0.185
_exptl_absorpt_correction_type none
_exptl_crystal_colour white
_exptl_crystal_density_diffrn 0.409
_exptl_crystal_description block
_exptl_crystal_F_000 2208
_exptl_crystal_size_max 0.07
_exptl_crystal_size_mid 0.05
_exptl_crystal_size_min 0.04
_refine_diff_density_max 0.827
_refine_diff_density_min -1.574
_refine_diff_density_rms 0.076
_refine_ls_extinction_method none
_refine_ls_goodness_of_fit_ref 1.058
_refine_ls_hydrogen_treatment undef
_refine_ls_matrix_type full
_refine_ls_number_parameters 155
_refine_ls_number_reflns 10200
_refine_ls_number_restraints 11
_refine_ls_restrained_S_all 1.060
_refine_ls_R_factor_all 0.1046
_refine_ls_R_factor_gt 0.0840
_refine_ls_shift/su_max 0.001
_refine_ls_shift/su_mean 0.000
_refine_ls_structure_factor_coef Fsqd
_refine_ls_weighting_details 'w=1/[\s^2^(Fo^2^)+(0.2000P)^2^] where P=(Fo^2^+2Fc^2^)/3'
_refine_ls_weighting_scheme calc
_refine_ls_wR_factor_gt 0.2617
_refine_ls_wR_factor_ref 0.2848
_reflns_Friedel_coverage 0.000
_reflns_number_gt 7399
_reflns_number_total 10200
_reflns_threshold_expression 'I > 2\s(I)'
_cod_data_source_file d5sc05365j3.cif
_cod_data_source_block shelx_CCDC2
_cod_depositor_comments 'Adding full bibliography for 1576030--1576035.cif.'
_cod_original_formula_sum 'C24 O9 Zr1.50'
_cod_database_code 1576032
_shelx_shelxl_version_number 2019/3
_shelx_space_group_comment
;
The symmetry employed for this shelxl refinement is uniquely defined
by the following loop, which should always be used as a source of
symmetry information in preference to the above space-group names.
They are only intended as comments.
;
_platon_squeeze_void_probe_radius 1.20

loop_
_space_group_symop_operation_xyz
'x, y, z'
'-x, -y, z'
'-x, y, -z'
'x, -y, -z'
'x+1/2, y+1/2, z'
'-x+1/2, -y+1/2, z'
'-x+1/2, y+1/2, -z'
'x+1/2, -y+1/2, -z'
'-x, -y, -z'
'x, y, -z'
'x, -y, z'
'-x, y, z'
'-x+1/2, -y+1/2, -z'
'x+1/2, y+1/2, -z'
'x+1/2, -y+1/2, z'
'-x+1/2, y+1/2, z'

loop_
_atom_site_label
_atom_site_type_symbol
_atom_site_fract_x
_atom_site_fract_y
_atom_site_fract_z
_atom_site_U_iso_or_equiv
_atom_site_adp_type
_atom_site_occupancy
_atom_site_site_symmetry_order
_atom_site_calc_flag
_atom_site_refinement_flags_posn
_atom_site_refinement_flags_adp
_atom_site_refinement_flags_occupancy
_atom_site_disorder_assembly
_atom_site_disorder_group
Zr01 Zr 0.500000 0.57289(2) 0.500000 0.0580(2) Uani 1 4 d S T P . .
Zr02 Zr 0.42064(2) 0.500000 0.42806(2) 0.0640(2) Uani 1 2 d S T P . .
O007 O 0.56043(14) 0.60630(8) 0.55404(10) 0.0796(7) Uani 1 1 d . . . . .
O008 O 0.60989(17) 0.56021(9) 0.60180(13) 0.1068(10) Uani 1 1 d . . . . .
O009 O 0.4194(3) 0.53648(14) 0.500000 0.118(2) Uani 1 2 d S T P . .
O00A O 0.4296(3) 0.500000 0.33862(17) 0.1165(17) Uani 1 2 d S T P . .
O00B O 0.3237(2) 0.500000 0.4317(2) 0.1173(16) Uani 1 2 d S T P . .
O00C O 0.500000 0.53514(13) 0.4287(2) 0.1057(15) Uani 1 2 d S T P . .
C00D C 0.5980(2) 0.59543(13) 0.58920(17) 0.0895(12) Uani 1 1 d . . . . .
C00E C 0.6308(2) 0.62721(13) 0.62005(16) 0.0956(13) Uani 1 1 d . . . . .
C00F C 0.6312(2) 0.66547(14) 0.59966(18) 0.1018(14) Uani 1 1 d . . . . .
C00G C 0.6599(3) 0.69553(15) 0.62791(18) 0.1104(16) Uani 1 1 d . . . . .
C00H C 0.6895(3) 0.68735(15) 0.67573(17) 0.1179(19) Uani 1 1 d . . . . .
O00I O 0.750000 0.750000 0.6785(3) 0.205(4) Uani 1 2 d S T P . .
C00J C 0.7221(3) 0.71934(18) 0.70645(18) 0.144(3) Uani 1 1 d . . . . .
C00K C 0.6923(3) 0.64830(19) 0.6954(2) 0.148(3) Uani 1 1 d . . . . .
C00L C 0.6622(3) 0.61796(16) 0.6667(2) 0.140(2) Uani 1 1 d . . . . .
C00N C 0.7214(4) 0.7194(2) 0.7617(2) 0.191(4) Uani 1 1 d . . . . .
C00Q C 0.750000 0.750000 0.7880(8) 0.250(7) Uiso 1 2 d S . P . .
C00T C 0.750000 0.750000 0.8539(9) 0.258(5) Uiso 1 2 d DS . P . .
C38 C 0.7275(11) 0.7678(5) 0.9723(4) 0.258(5) Uiso 0.5 1 d D . P . .
C44 C 0.7730(8) 0.7640(6) 0.9410(8) 0.258(5) Uiso 0.5 1 d D . P . .
C57 C 0.7865(12) 0.7966(5) 0.9714(4) 0.258(5) Uiso 0.5 1 d D . P . .
C63 C 0.7874(12) 0.7750(8) 0.8874(8) 0.258(5) Uiso 0.5 1 d D . P . .

loop_
_atom_site_aniso_label
_atom_site_aniso_U_11
_atom_site_aniso_U_22
_atom_site_aniso_U_33
_atom_site_aniso_U_23
_atom_site_aniso_U_13
_atom_site_aniso_U_12
Zr01 0.0887(4) 0.0364(4) 0.0488(3) 0.000 0.000 0.000
Zr02 0.0918(4) 0.0434(3) 0.0568(3) 0.000 -0.01095(19) 0.000
O007 0.115(2) 0.0582(16) 0.0652(13) 0.0014(11) -0.0104(13) -0.0105(13)
O008 0.156(3) 0.0598(19) 0.104(2) 0.0078(15) -0.047(2) -0.0162(17)
O009 0.217(6) 0.072(3) 0.065(2) 0.000 0.000 -0.063(3)
O00A 0.202(5) 0.075(3) 0.073(2) 0.000 -0.018(3) 0.000
O00B 0.114(4) 0.096(4) 0.142(4) 0.000 -0.030(3) 0.000
O00C 0.096(3) 0.062(3) 0.159(4) -0.040(2) 0.000 0.000
C00D 0.129(3) 0.065(3) 0.075(2) -0.0037(18) -0.017(2) -0.021(2)
C00E 0.144(4) 0.064(3) 0.079(2) -0.0030(18) -0.019(2) -0.026(2)
C00F 0.147(4) 0.075(3) 0.083(3) -0.008(2) -0.013(3) -0.025(3)
C00G 0.162(5) 0.088(3) 0.081(3) -0.003(2) -0.005(3) -0.041(3)
C00H 0.180(5) 0.104(4) 0.070(2) -0.003(2) 0.000(3) -0.063(3)
O00I 0.325(11) 0.180(7) 0.110(4) 0.000 0.000 -0.132(7)
C00J 0.236(7) 0.123(4) 0.074(3) -0.004(3) 0.004(3) -0.111(5)
C00K 0.220(7) 0.128(5) 0.095(3) 0.025(3) -0.042(4) -0.095(5)
C00L 0.219(6) 0.089(4) 0.113(4) 0.027(3) -0.064(4) -0.069(4)
C00N 0.310(10) 0.188(7) 0.075(3) 0.003(3) -0.007(4) -0.178(7)

loop_
_atom_type_symbol
_atom_type_description
_atom_type_scat_dispersion_real
_atom_type_scat_dispersion_imag
_atom_type_scat_source
C C 0.0033 0.0016 'International Tables Vol C Tables 4.2.6.8 and 6.1.1.4'
O O 0.0106 0.0060 'International Tables Vol C Tables 4.2.6.8 and 6.1.1.4'
Zr Zr -2.9673 0.5597 'International Tables Vol C Tables 4.2.6.8 and 6.1.1.4'

loop_
_geom_angle_atom_site_label_1
_geom_angle_atom_site_label_2
_geom_angle_atom_site_label_3
_geom_angle
_geom_angle_site_symmetry_1
_geom_angle_site_symmetry_3
_geom_angle_publ_flag
O009 Zr01 O009 111.2(3) 3_656 . ?
O009 Zr01 O00C 70.62(10) 3_656 10_556 ?
O009 Zr01 O00C 70.62(10) . 10_556 ?
O009 Zr01 O00C 70.62(10) 3_656 . ?
O009 Zr01 O00C 70.62(10) . . ?
O00C Zr01 O00C 108.0(3) 10_556 . ?
O009 Zr01 O007 77.57(15) 3_656 . ?
O009 Zr01 O007 142.53(7) . . ?
O00C Zr01 O007 79.20(13) 10_556 . ?
O00C Zr01 O007 142.11(8) . . ?
O009 Zr01 O007 142.53(7) 3_656 3_656 ?
O009 Zr01 O007 77.57(15) . 3_656 ?
O00C Zr01 O007 142.11(8) 10_556 3_656 ?
O00C Zr01 O007 79.20(13) . 3_656 ?
O007 Zr01 O007 118.39(14) . 3_656 ?
O009 Zr01 O007 142.53(7) 3_656 12_655 ?
O009 Zr01 O007 77.57(15) . 12_655 ?
O00C Zr01 O007 79.20(13) 10_556 12_655 ?
O00C Zr01 O007 142.11(8) . 12_655 ?
O007 Zr01 O007 75.36(16) . 12_655 ?
O007 Zr01 O007 74.23(14) 3_656 12_655 ?
O009 Zr01 O007 77.57(15) 3_656 10_556 ?
O009 Zr01 O007 142.53(7) . 10_556 ?
O00C Zr01 O007 142.11(8) 10_556 10_556 ?
O00C Zr01 O007 79.20(13) . 10_556 ?
O007 Zr01 O007 74.24(14) . 10_556 ?
O007 Zr01 O007 75.35(16) 3_656 10_556 ?
O007 Zr01 O007 118.39(14) 12_655 10_556 ?
O009 Zr01 Zr02 91.15(14) 3_656 . ?
O009 Zr01 Zr02 35.72(8) . . ?
O00C Zr01 Zr02 89.78(12) 10_556 . ?
O00C Zr01 Zr02 34.91(7) . . ?
O007 Zr01 Zr02 166.28(7) . . ?
O007 Zr01 Zr02 75.33(7) 3_656 . ?
O007 Zr01 Zr02 110.82(8) 12_655 . ?
O007 Zr01 Zr02 111.27(7) 10_556 . ?
O009 Zr01 Zr02 35.72(8) 3_656 2_665 ?
O009 Zr01 Zr02 91.14(14) . 2_665 ?
O00C Zr01 Zr02 89.78(12) 10_556 2_665 ?
O00C Zr01 Zr02 34.91(7) . 2_665 ?
O007 Zr01 Zr02 110.81(8) . 2_665 ?
O007 Zr01 Zr02 111.27(7) 3_656 2_665 ?
O007 Zr01 Zr02 166.28(7) 12_655 2_665 ?
O007 Zr01 Zr02 75.33(7) 10_556 2_665 ?
Zr02 Zr01 Zr02 60.531(17) . 2_665 ?
O009 Zr01 Zr02 91.15(14) 3_656 10_556 ?
O009 Zr01 Zr02 35.72(8) . 10_556 ?
O00C Zr01 Zr02 34.91(7) 10_556 10_556 ?
O00C Zr01 Zr02 89.77(12) . 10_556 ?
O007 Zr01 Zr02 111.27(7) . 10_556 ?
O007 Zr01 Zr02 110.81(8) 3_656 10_556 ?
O007 Zr01 Zr02 75.33(7) 12_655 10_556 ?
O007 Zr01 Zr02 166.28(7) 10_556 10_556 ?
Zr02 Zr01 Zr02 60.572(15) . 10_556 ?
Zr02 Zr01 Zr02 90.958(16) 2_665 10_556 ?
O009 Zr01 Zr02 35.72(8) 3_656 9_666 ?
O009 Zr01 Zr02 91.14(14) . 9_666 ?
O00C Zr01 Zr02 34.91(7) 10_556 9_666 ?
O00C Zr01 Zr02 89.77(12) . 9_666 ?
O007 Zr01 Zr02 75.32(7) . 9_666 ?
O007 Zr01 Zr02 166.28(7) 3_656 9_666 ?
O007 Zr01 Zr02 111.27(7) 12_655 9_666 ?
O007 Zr01 Zr02 110.81(8) 10_556 9_666 ?
Zr02 Zr01 Zr02 90.958(16) . 9_666 ?
Zr02 Zr01 Zr02 60.571(15) 2_665 9_666 ?
Zr02 Zr01 Zr02 60.532(17) 10_556 9_666 ?
O00C Zr02 O00C 67.7(2) . 2_665 ?
O00C Zr02 O00B 146.04(10) . . ?
O00C Zr02 O00B 146.04(10) 2_665 . ?
O00C Zr02 O009 71.75(17) . . ?
O00C Zr02 O009 108.8(2) 2_665 . ?
O00B Zr02 O009 87.3(2) . . ?
O00C Zr02 O009 108.8(2) . 11_565 ?
O00C Zr02 O009 71.75(17) 2_665 11_565 ?
O00B Zr02 O009 87.3(2) . 11_565 ?
O009 Zr02 O009 69.7(2) . 11_565 ?
O00C Zr02 O00A 86.1(2) . . ?
O00C Zr02 O00A 86.1(2) 2_665 . ?
O00B Zr02 O00A 97.6(2) . . ?
O009 Zr02 O00A 144.94(10) . . ?
O009 Zr02 O00A 144.94(10) 11_565 . ?
O00C Zr02 O008 138.70(14) . 9_666 ?
O00C Zr02 O008 75.64(15) 2_665 9_666 ?
O00B Zr02 O008 73.36(12) . 9_666 ?
O009 Zr02 O008 140.77(13) . 9_666 ?
O009 Zr02 O008 75.52(14) 11_565 9_666 ?
O00A Zr02 O008 72.79(11) . 9_666 ?
O00C Zr02 O008 75.64(15) . 3_656 ?
O00C Zr02 O008 138.70(15) 2_665 3_656 ?
O00B Zr02 O008 73.36(12) . 3_656 ?
O009 Zr02 O008 75.52(14) . 3_656 ?
O009 Zr02 O008 140.77(13) 11_565 3_656 ?
O00A Zr02 O008 72.79(11) . 3_656 ?
O008 Zr02 O008 127.55(15) 9_666 3_656 ?
O00C Zr02 Zr01 88.19(13) . 9_666 ?
O00C Zr02 Zr01 35.64(11) 2_665 9_666 ?
O00B Zr02 Zr01 118.85(9) . 9_666 ?
O009 Zr02 Zr01 89.60(14) . 9_666 ?
O009 Zr02 Zr01 36.10(13) 11_565 9_666 ?
O00A Zr02 Zr01 117.18(10) . 9_666 ?
O008 Zr02 Zr01 71.69(8) 9_666 9_666 ?
O008 Zr02 Zr01 160.71(8) 3_656 9_666 ?
O00C Zr02 Zr01 35.65(11) . . ?
O00C Zr02 Zr01 88.19(13) 2_665 . ?
O00B Zr02 Zr01 118.85(9) . . ?
O009 Zr02 Zr01 36.10(13) . . ?
O009 Zr02 Zr01 89.60(14) 11_565 . ?
O00A Zr02 Zr01 117.18(10) . . ?
O008 Zr02 Zr01 160.71(8) 9_666 . ?
O008 Zr02 Zr01 71.69(8) 3_656 . ?
Zr01 Zr02 Zr01 89.042(16) 9_666 . ?
O00C Zr02 Zr02 33.85(10) . 2_665 ?
O00C Zr02 Zr02 33.85(10) 2_665 2_665 ?
O00B Zr02 Zr02 177.60(14) . 2_665 ?
O009 Zr02 Zr02 90.73(16) . 2_665 ?
O009 Zr02 Zr02 90.73(16) 11_565 2_665 ?
O00A Zr02 Zr02 84.83(16) . 2_665 ?
O008 Zr02 Zr02 107.47(10) 9_666 2_665 ?
O008 Zr02 Zr02 107.47(10) 3_656 2_665 ?
Zr01 Zr02 Zr02 59.735(8) 9_666 2_665 ?
Zr01 Zr02 Zr02 59.735(8) . 2_665 ?
O00C Zr02 Zr02 89.60(14) . 10_556 ?
O00C Zr02 Zr02 89.60(14) 2_665 10_556 ?
O00B Zr02 Zr02 87.60(14) . 10_556 ?
O009 Zr02 Zr02 34.84(10) . 10_556 ?
O009 Zr02 Zr02 34.84(10) 11_565 10_556 ?
O00A Zr02 Zr02 174.83(16) . 10_556 ?
O008 Zr02 Zr02 108.92(8) 9_666 10_556 ?
O008 Zr02 Zr02 108.92(8) 3_656 10_556 ?
Zr01 Zr02 Zr02 59.714(7) 9_666 10_556 ?
Zr01 Zr02 Zr02 59.714(7) . 10_556 ?
Zr02 Zr02 Zr02 90.0 2_665 10_556 ?
C00D O007 Zr01 132.2(3) . . ?
C00D O008 Zr02 134.9(3) . 9_666 ?
Zr02 O009 Zr02 110.3(2) 10_556 . ?
Zr02 O009 Zr01 108.18(18) 10_556 . ?
Zr02 O009 Zr01 108.18(18) . . ?
Zr02 O00C Zr02 112.3(2) . 2_665 ?
Zr02 O00C Zr01 109.45(15) . . ?
Zr02 O00C Zr01 109.45(15) 2_665 . ?
O008 C00D O007 125.8(4) . . ?
O008 C00D C00E 116.7(4) . . ?
O007 C00D C00E 117.5(4) . . ?
C00L C00E C00F 120.5(4) . . ?
C00L C00E C00D 120.3(4) . . ?
C00F C00E C00D 119.1(4) . . ?
C00G C00F C00E 120.3(4) . . ?
C00F C00G C00H 120.2(5) . . ?
C00G C00H C00K 120.2(4) . . ?
C00G C00H C00J 121.1(5) . . ?
C00K C00H C00J 118.6(5) . . ?
C00J O00I C00J 120.6(6) . 6_665 ?
C00N C00J O00I 120.0(5) . . ?
C00N C00J C00H 119.8(4) . . ?
O00I C00J C00H 120.1(4) . . ?
C00N C00J C00Q 31.3(4) . . ?
O00I C00J C00Q 88.7(4) . . ?
C00H C00J C00Q 151.1(4) . . ?
C00H C00K C00L 119.2(5) . . ?
C00E C00L C00K 119.5(5) . . ?
C00Q C00N C00J 117.8(9) . . ?
C00N C00Q C00N 123.9(16) 6_665 . ?
C00N C00Q C00J 30.9(6) 6_665 6_665 ?
C00N C00Q C00J 93.0(10) . 6_665 ?
C00N C00Q C00J 93.0(10) 6_665 . ?
C00N C00Q C00J 30.9(6) . . ?
C00J C00Q C00J 62.1(5) 6_665 . ?
C00N C00Q C00T 118.1(8) 6_665 . ?
C00N C00Q C00T 118.1(8) . . ?
C00J C00Q C00T 149.0(3) 6_665 . ?
C00J C00Q C00T 149.0(3) . . ?
C63 C00T C63 110(3) . 6_665 ?
C63 C00T C00Q 124.8(13) . . ?
C63 C00T C00Q 124.8(13) 6_665 . ?
C44 C38 C44 65.0(11) . 6_665 ?
C44 C38 C38 127.0(11) . 10_557 ?
C44 C38 C38 125.6(9) 6_665 10_557 ?
C44 C38 C57 54.1(13) . . ?
C44 C38 C57 118.9(16) 6_665 . ?
C38 C38 C57 90.8(5) 10_557 . ?
C44 C38 C38 54.3(13) . 6_665 ?
C44 C38 C38 51.8(10) 6_665 6_665 ?
C38 C38 C38 90.002(2) 10_557 6_665 ?
C57 C38 C38 86.7(19) . 6_665 ?
C38 C44 C38 73.9(19) . 6_665 ?
C38 C44 C44 58.9(9) . 6_665 ?
C38 C44 C44 56.1(9) 6_665 6_665 ?
C38 C44 C63 136(2) . . ?
C38 C44 C63 140(2) 6_665 . ?
C44 C44 C63 110.2(10) 6_665 . ?
C38 C44 C57 76(2) . . ?
C38 C44 C57 109.8(14) 6_665 . ?
C44 C44 C57 135(2) 6_665 . ?
C63 C44 C57 104.6(13) . . ?
C44 C57 C57 123.3(8) . 10_557 ?
C44 C57 C38 49.5(12) . . ?
C57 C57 C38 89.2(5) 10_557 . ?
C44 C63 C00T 105(2) . . ?

loop_
_geom_bond_atom_site_label_1
_geom_bond_atom_site_label_2
_geom_bond_distance
_geom_bond_site_symmetry_2
_geom_bond_publ_flag
Zr01 O009 2.176(5) 3_656 ?
Zr01 O009 2.176(5) . ?
Zr01 O00C 2.168(4) 10_556 ?
Zr01 O00C 2.168(4) . ?
Zr01 O007 2.203(3) . ?
Zr01 O007 2.203(3) 3_656 ?
Zr01 O007 2.203(3) 12_655 ?
Zr01 O007 2.203(3) 10_556 ?
Zr01 Zr02 3.5085(5) . ?
Zr01 Zr02 3.5085(5) 2_665 ?
Zr01 Zr02 3.5085(5) 10_556 ?
Zr01 Zr02 3.5085(5) 9_666 ?
Zr02 O00C 2.129(3) . ?
Zr02 O00C 2.129(3) 2_665 ?
Zr02 O00B 2.161(6) . ?
Zr02 O009 2.156(3) . ?
Zr02 O009 2.156(3) 11_565 ?
Zr02 O00A 2.209(4) . ?
Zr02 O008 2.266(3) 9_666 ?
Zr02 O008 2.266(3) 3_656 ?
Zr02 Zr02 3.5366(10) 2_665 ?
Zr02 Zr02 3.5388(8) 10_556 ?
O007 C00D 1.259(5) . ?
O008 C00D 1.257(5) . ?
C00D C00E 1.503(5) . ?
C00E C00L 1.380(6) . ?
C00E C00F 1.385(6) . ?
C00F C00G 1.386(6) . ?
C00G C00H 1.377(7) . ?
C00H C00K 1.406(8) . ?
C00H C00J 1.504(6) . ?
O00I C00J 1.389(5) . ?
O00I C00J 1.389(5) 6_665 ?
C00J C00N 1.359(6) . ?
C00J C00Q 2.341(18) . ?
C00K C00L 1.413(7) . ?
C00N C00Q 1.375(10) . ?
C00Q C00T 1.62(2) . ?
C00T C63 1.443(17) . ?
C00T C63 1.443(16) 6_665 ?
C38 C44 1.279(17) . ?
C38 C44 1.320(13) 6_665 ?
C38 C38 1.364(18) 10_557 ?
C38 C57 1.63(4) . ?
C38 C38 1.56(4) 6_665 ?
C44 C44 1.397(19) 6_665 ?
C44 C63 1.406(16) . ?
C44 C57 1.362(15) . ?
C57 C57 1.408(18) 10_557 ?

loop_
_geom_torsion_atom_site_label_1
_geom_torsion_atom_site_label_2
_geom_torsion_atom_site_label_3
_geom_torsion_atom_site_label_4
_geom_torsion
_geom_torsion_site_symmetry_1
_geom_torsion_site_symmetry_2
_geom_torsion_site_symmetry_3
_geom_torsion_site_symmetry_4
_geom_torsion_publ_flag
Zr02 O008 C00D O007 2.9(9) 9_666 . . . ?
Zr02 O008 C00D C00E -178.8(3) 9_666 . . . ?
Zr01 O007 C00D O008 0.0(8) . . . . ?
Zr01 O007 C00D C00E -178.3(3) . . . . ?
O008 C00D C00E C00L -12.9(8) . . . . ?
O007 C00D C00E C00L 165.6(6) . . . . ?
O008 C00D C00E C00F 164.2(5) . . . . ?
O007 C00D C00E C00F -17.3(8) . . . . ?
C00L C00E C00F C00G -4.4(9) . . . . ?
C00D C00E C00F C00G 178.5(5) . . . . ?
C00E C00F C00G C00H 1.8(9) . . . . ?
C00F C00G C00H C00K 1.7(10) . . . . ?
C00F C00G C00H C00J 178.7(6) . . . . ?
C00J O00I C00J C00N 0.7(7) 6_665 . . . ?
C00J O00I C00J C00H 177.1(8) 6_665 . . . ?
C00J O00I C00J C00Q 0.000(3) 6_665 . . . ?
C00G C00H C00J C00N 142.8(9) . . . . ?
C00K C00H C00J C00N -40.2(12) . . . . ?
C00G C00H C00J O00I -33.6(10) . . . . ?
C00K C00H C00J O00I 143.4(7) . . . . ?
C00G C00H C00J C00Q 140.3(10) . . . . ?
C00K C00H C00J C00Q -42.7(15) . . . . ?
C00G C00H C00K C00L -2.6(11) . . . . ?
C00J C00H C00K C00L -179.6(7) . . . . ?
C00F C00E C00L C00K 3.5(11) . . . . ?
C00D C00E C00L C00K -179.5(6) . . . . ?
C00H C00K C00L C00E 0.0(12) . . . . ?
O00I C00J C00N C00Q -1.3(14) . . . . ?
C00H C00J C00N C00Q -177.7(7) . . . . ?
C00J C00N C00Q C00N 0.7(7) . . . 6_665 ?
C00J C00N C00Q C00J 1.0(10) . . . 6_665 ?
C00J C00N C00Q C00T -179.3(7) . . . . ?
C00N C00Q C00T C63 -13.0(15) 6_665 . . . ?
C00N C00Q C00T C63 167.0(15) . . . . ?
C00J C00Q C00T C63 -13.7(15) 6_665 . . . ?
C00J C00Q C00T C63 166.3(15) . . . . ?
C00N C00Q C00T C63 167.0(15) 6_665 . . 6_665 ?
C00N C00Q C00T C63 -13.0(15) . . . 6_665 ?
C00J C00Q C00T C63 166.3(15) 6_665 . . 6_665 ?
C00J C00Q C00T C63 -13.7(15) . . . 6_665 ?
C44 C38 C44 C38 -59.7(12) 6_665 . . 6_665 ?
C38 C38 C44 C38 57.2(8) 10_557 . . 6_665 ?
C57 C38 C44 C38 115.6(15) . . . 6_665 ?
C38 C38 C44 C44 116.9(11) 10_557 . . 6_665 ?
C57 C38 C44 C44 175.3(19) . . . 6_665 ?
C38 C38 C44 C44 59.7(12) 6_665 . . 6_665 ?
C44 C38 C44 C63 88(2) 6_665 . . . ?
C38 C38 C44 C63 -156(2) 10_557 . . . ?
C57 C38 C44 C63 -97(3) . . . . ?
C38 C38 C44 C63 147(2) 6_665 . . . ?
C44 C38 C44 C57 -175.3(19) 6_665 . . . ?
C38 C38 C44 C57 -58.4(16) 10_557 . . . ?
C38 C38 C44 C57 -115.6(15) 6_665 . . . ?
C38 C44 C57 C57 54.5(16) . . . 10_557 ?
C38 C44 C57 C57 -13(3) 6_665 . . 10_557 ?
C44 C44 C57 C57 49(4) 6_665 . . 10_557 ?
C63 C44 C57 C57 -171.1(15) . . . 10_557 ?
C38 C44 C57 C38 -67(2) 6_665 . . . ?
C44 C44 C57 C38 -6(3) 6_665 . . . ?
C63 C44 C57 C38 134(3) . . . . ?
C44 C38 C57 C44 4.8(19) 6_665 . . . ?
C38 C38 C57 C44 137.1(13) 10_557 . . . ?
C38 C38 C57 C44 47.2(13) 6_665 . . . ?
C44 C38 C57 C57 -137.1(13) . . . 10_557 ?
C44 C38 C57 C57 -132.3(17) 6_665 . . 10_557 ?
C38 C38 C57 C57 0.002(4) 10_557 . . 10_557 ?
C38 C38 C57 C57 -89.96(4) 6_665 . . 10_557 ?
C38 C44 C63 C00T -69(4) . . . . ?
C38 C44 C63 C00T 57(4) 6_665 . . . ?
C44 C44 C63 C00T -4(4) 6_665 . . . ?
C57 C44 C63 C00T -154.8(18) . . . . ?
C63 C00T C63 C44 1.3(14) 6_665 . . . ?
C00Q C00T C63 C44 -178.7(14) . . . . ?

loop_
_platon_squeeze_void_nr
_platon_squeeze_void_average_x
_platon_squeeze_void_average_y
_platon_squeeze_void_average_z
_platon_squeeze_void_volume
_platon_squeeze_void_count_electrons
_platon_squeeze_void_content
1 -0.025 -0.003 -0.006 15115 3509 ' '
